data_4501989
loop_
_publ_author_name
'Alhalaweh, Amjad'
'George, Sumod'
'Bostr\"om, Dan'
'Velaga, Sitaram P.'

_publ_section_title
;
 1:1 and 2:1 Urea&#x2212;Succinic Acid Cocrystals: Structural Diversity,
 Solution Chemistry, and Thermodynamic Stability
;
_journal_issue 11
_journal_name_full 'Crystal Growth &amp; Design'
_journal_page_first 4847
_journal_paper_doi 10.1021/cg100823p
_journal_volume 10
_journal_year 2010
_chemical_formula_moiety 'C4 H6 O4, C H4 N2 O'
_chemical_formula_sum 'C5 H10 N2 O5'
_chemical_formula_weight 178.15
_chemical_name_common 'Urea:succinic acid cocrystal'
_chemical_name_systematic 'Urea:succinic acid cocrystal'
_space_group_IT_number 15
_symmetry_cell_setting monoclinic
_symmetry_space_group_name_Hall '-C 2yc'
_symmetry_space_group_name_H-M 'C 1 2/c 1'
_atom_sites_solution_hydrogens geom
_atom_sites_solution_primary direct
_atom_sites_solution_secondary difmap
_audit_creation_method SHELXL-97
_cell_angle_alpha 90.00
_cell_angle_beta 90.834(6)
_cell_angle_gamma 90.00
_cell_formula_units_Z 4
_cell_length_a 18.7250(11)
_cell_length_b 6.5120(7)
_cell_length_c 6.4210(5)
_cell_measurement_reflns_used 3065
_cell_measurement_temperature 150(2)
_cell_measurement_theta_max 27.878
_cell_measurement_theta_min 3.313
_cell_volume 782.88(11)
_computing_cell_refinement 'HKL Scalepack (Otwinowski & Minor,1997)'
_computing_data_collection 'Collect (Bruker AXS BV, 1997-2004)'
_computing_data_reduction 'HKL Denzo and Scalepack'(Otwinowski & Minor,1997)'
_computing_molecular_graphics 'X-seed (Barbour, 2001)'
_computing_publication_material 'SHELXL-97 (Sheldrick, 1997)'
_computing_structure_refinement 'SHELXL-97 (Sheldrick, 1997)'
_computing_structure_solution 'SHELXS-97 (Sheldrick, 1990)'
_diffrn_ambient_temperature 150(2)
_diffrn_measured_fraction_theta_full 0.998
_diffrn_measured_fraction_theta_max 0.998
_diffrn_measurement_device_type KappaCCD
_diffrn_measurement_method 'psi scan'
_diffrn_radiation_monochromator graphite
_diffrn_radiation_source 'fine-focus sealed tube'
_diffrn_radiation_type MoK\a
_diffrn_radiation_wavelength 0.71073
_diffrn_reflns_av_R_equivalents 0.0000
_diffrn_reflns_av_sigmaI/netI 0.0113
_diffrn_reflns_limit_h_max 23
_diffrn_reflns_limit_h_min 0
_diffrn_reflns_limit_k_max 8
_diffrn_reflns_limit_k_min 0
_diffrn_reflns_limit_l_max 8
_diffrn_reflns_limit_l_min -8
_diffrn_reflns_number 855
_diffrn_reflns_theta_full 26.97
_diffrn_reflns_theta_max 26.97
_diffrn_reflns_theta_min 3.31
_exptl_absorpt_coefficient_mu 0.136
_exptl_absorpt_correction_type none
_exptl_crystal_colour colourless
_exptl_crystal_density_diffrn 1.512
_exptl_crystal_density_method 'not measured'
_exptl_crystal_description block
_exptl_crystal_F_000 376
_exptl_crystal_size_max 0.34
_exptl_crystal_size_mid 0.24
_exptl_crystal_size_min 0.10
_refine_diff_density_max 0.387
_refine_diff_density_min -0.353
_refine_diff_density_rms 0.095
_refine_ls_extinction_method none
_refine_ls_goodness_of_fit_ref 1.245
_refine_ls_hydrogen_treatment refall
_refine_ls_matrix_type full
_refine_ls_number_parameters 57
_refine_ls_number_reflns 853
_refine_ls_number_restraints 0
_refine_ls_restrained_S_all 1.245
_refine_ls_R_factor_all 0.0530
_refine_ls_R_factor_gt 0.0523
_refine_ls_shift/su_max 0.000
_refine_ls_shift/su_mean 0.000
_refine_ls_structure_factor_coef Fsqd
_refine_ls_weighting_details 'calc w=1/[\s^2^(Fo^2^)+(0.0600P)^2^+3.9179P] where P=(Fo^2^+2Fc^2^)/3'
_refine_ls_weighting_scheme calc
_refine_ls_wR_factor_gt 0.1768
_refine_ls_wR_factor_ref 0.1772
_reflns_number_gt 834
_reflns_number_total 853
_reflns_threshold_expression >2sigma(I)
_cod_data_source_file cg100823p_si_003.cif
_cod_data_source_block sg-acn-water_150k_shelxl
_cod_original_sg_symbol_H-M 'C 2/c'
_cod_database_code 4501989

loop_
_symmetry_equiv_pos_as_xyz
'x, y, z'
'-x, y, -z+1/2'
'x+1/2, y+1/2, z'
'-x+1/2, y+1/2, -z+1/2'
'-x, -y, -z'
'x, -y, z-1/2'
'-x+1/2, -y+1/2, -z'
'x+1/2, -y+1/2, z-1/2'

loop_
_atom_site_label
_atom_site_type_symbol
_atom_site_fract_x
_atom_site_fract_y
_atom_site_fract_z
_atom_site_U_iso_or_equiv
_atom_site_adp_type
_atom_site_occupancy
_atom_site_symmetry_multiplicity
_atom_site_calc_flag
_atom_site_refinement_flags
C1 C 0.5000 0.7521(6) 0.7500 0.0140(7) Uani 1 2 d S
N1 N 0.55349(12) 0.6496(4) 0.8424(4) 0.0194(6) Uani 1 1 d .
H1A H 0.5879 0.7157 0.9019 0.023 Uiso 1 1 calc R
H1B H 0.5535 0.5175 0.8424 0.023 Uiso 1 1 calc R
O1 O 0.5000 0.9469(4) 0.7500 0.0179(6) Uani 1 2 d S
C2A C 0.66065(13) 0.1267(4) 0.9149(4) 0.0140(6) Uani 1 1 d .
C3A C 0.71645(14) 0.2888(4) 0.9465(5) 0.0199(6) Uani 1 1 d .
H3A H 0.6965 0.3992 1.0289 0.024 Uiso 1 1 calc R
H3B H 0.7289 0.3453 0.8120 0.024 Uiso 1 1 calc R
O3A O 0.67082(10) -0.0568(3) 0.9396(3) 0.0174(5) Uani 1 1 d .
O2A O 0.59821(10) 0.2038(3) 0.8536(3) 0.0179(5) Uani 1 1 d .
H2A H 0.5696 0.1101 0.8348 0.027 Uiso 1 1 calc R

loop_
_atom_site_aniso_label
_atom_site_aniso_U_11
_atom_site_aniso_U_22
_atom_site_aniso_U_33
_atom_site_aniso_U_23
_atom_site_aniso_U_13
_atom_site_aniso_U_12
C1 0.0132(16) 0.0119(16) 0.0169(16) 0.000 -0.0005(13) 0.000
N1 0.0172(12) 0.0107(11) 0.0301(13) 0.0014(9) -0.0071(9) 0.0012(8)
O1 0.0136(12) 0.0116(13) 0.0283(14) 0.000 -0.0065(10) 0.000
C2A 0.0130(12) 0.0150(12) 0.0141(11) 0.0000(9) -0.0001(9) -0.0014(10)
C3A 0.0144(13) 0.0152(13) 0.0299(14) 0.0042(11) -0.0058(11) -0.0049(11)
O3A 0.0145(9) 0.0127(9) 0.0250(10) 0.0016(7) -0.0035(7) -0.0008(7)
O2A 0.0102(9) 0.0128(9) 0.0307(11) -0.0024(8) -0.0041(7) -0.0014(7)

loop_
_atom_type_symbol
_atom_type_description
_atom_type_scat_dispersion_real
_atom_type_scat_dispersion_imag
_atom_type_scat_source
C C 0.0033 0.0016 'International Tables Vol C Tables 4.2.6.8 and 6.1.1.4'
H H 0.0000 0.0000 'International Tables Vol C Tables 4.2.6.8 and 6.1.1.4'
N N 0.0061 0.0033 'International Tables Vol C Tables 4.2.6.8 and 6.1.1.4'
O O 0.0106 0.0060 'International Tables Vol C Tables 4.2.6.8 and 6.1.1.4'

loop_
_geom_angle_atom_site_label_1
_geom_angle_atom_site_label_2
_geom_angle_atom_site_label_3
_geom_angle
_geom_angle_site_symmetry_1
_geom_angle_site_symmetry_3
O1 C1 N1 119.99(17) . 2_656
O1 C1 N1 119.99(17) . .
N1 C1 N1 120.0(3) 2_656 .
C1 N1 H1A 120.0 . .
C1 N1 H1B 120.0 . .
H1A N1 H1B 120.0 . .
O3A C2A O2A 123.0(2) . .
O3A C2A C3A 124.5(2) . .
O2A C2A C3A 112.5(2) . .
C2A C3A C3A 113.5(3) . 7_657
C2A C3A H3A 108.9 . .
C3A C3A H3A 108.9 7_657 .
C2A C3A H3B 108.9 . .
C3A C3A H3B 108.9 7_657 .
H3A C3A H3B 107.7 . .
C2A O2A H2A 109.5 . .

loop_
_geom_bond_atom_site_label_1
_geom_bond_atom_site_label_2
_geom_bond_distance
_geom_bond_site_symmetry_2
C1 O1 1.268(5) .
C1 N1 1.335(3) 2_656
C1 N1 1.335(3) .
N1 H1A 0.8600 .
N1 H1B 0.8600 .
C2A O3A 1.219(3) .
C2A O2A 1.327(3) .
C2A C3A 1.497(4) .
C3A C3A 1.511(5) 7_657
C3A H3A 0.9700 .
C3A H3B 0.9700 .
O2A H2A 0.8200 .
